data_7057642
loop_
_publ_author_name
'Hao, Zhiqiang'
'Yan, Xinlong'
'Liu, Kang'
'Yue, Xiaohui'
'Han, Zhangang'
'Lin, Jin'

_publ_section_title
;
 Ruthenium carbonyl complexes with pyridine-alkoxide ligands: synthesis,
 characterization and catalytic application in dehydrogenative oxidation
 of alcohols
;
_journal_issue 18
_journal_name_full 'New Journal of Chemistry'
_journal_page_first 15472
_journal_paper_doi 10.1039/C8NJ03706J
_journal_volume 42
_journal_year 2018
_chemical_formula_sum 'C19 H11 Br N O10 Ru3'
_chemical_formula_weight 796.41
_space_group_IT_number 14
_space_group_name_Hall '-P 2ybc'
_space_group_name_H-M_alt 'P 1 21/c 1'
_symmetry_cell_setting monoclinic
_symmetry_space_group_name_Hall '-P 2ybc'
_symmetry_space_group_name_H-M 'P 1 21/c 1'
_atom_sites_solution_hydrogens geom
_atom_sites_solution_primary direct
_atom_sites_solution_secondary difmap
_audit_creation_method SHELXL-97
_audit_update_record
;
2018-04-19 deposited with the CCDC.
2018-08-13 downloaded from the CCDC.
;
_cell_angle_alpha 90.00
_cell_angle_beta 116.3690(10)
_cell_angle_gamma 90.00
_cell_formula_units_Z 4
_cell_length_a 16.7385(10)
_cell_length_b 10.0421(6)
_cell_length_c 15.8393(10)
_cell_measurement_reflns_used 9967
_cell_measurement_temperature 273(2)
_cell_measurement_theta_max 28.33
_cell_measurement_theta_min 2.48
_cell_volume 2385.4(3)
_computing_cell_refinement 'Bruker SMART'
_computing_data_collection 'Bruker SMART'
_computing_data_reduction 'Bruker SAINT'
_computing_molecular_graphics 'Bruker SHELXTL'
_computing_publication_material 'Bruker SHELXTL'
_computing_structure_refinement 'SHELXL-97 (Sheldrick, 1997)'
_computing_structure_solution 'SHELXS-97 (Sheldrick, 1990)'
_diffrn_ambient_temperature 273(2)
_diffrn_measured_fraction_theta_full 0.992
_diffrn_measured_fraction_theta_max 0.992
_diffrn_measurement_device_type 'CCD area detector'
_diffrn_measurement_method 'phi and omega scans'
_diffrn_radiation_monochromator graphite
_diffrn_radiation_source 'fine-focus sealed tube'
_diffrn_radiation_type MoK\a
_diffrn_radiation_wavelength 0.71073
_diffrn_reflns_av_R_equivalents 0.0300
_diffrn_reflns_av_sigmaI/netI 0.0214
_diffrn_reflns_limit_h_max 22
_diffrn_reflns_limit_h_min -22
_diffrn_reflns_limit_k_max 13
_diffrn_reflns_limit_k_min -10
_diffrn_reflns_limit_l_max 20
_diffrn_reflns_limit_l_min -21
_diffrn_reflns_number 33491
_diffrn_reflns_theta_full 28.33
_diffrn_reflns_theta_max 28.33
_diffrn_reflns_theta_min 2.95
_exptl_absorpt_coefficient_mu 3.604
_exptl_absorpt_correction_T_max 0.1188
_exptl_absorpt_correction_T_min 0.0195
_exptl_absorpt_correction_type multi-scan
_exptl_crystal_colour orange
_exptl_crystal_density_diffrn 2.218
_exptl_crystal_density_method 'not measured'
_exptl_crystal_description block
_exptl_crystal_F_000 1516
_exptl_crystal_size_max 5.15
_exptl_crystal_size_mid 2.29
_exptl_crystal_size_min 1.03
_refine_diff_density_max 0.845
_refine_diff_density_min -1.198
_refine_diff_density_rms 0.203
_refine_ls_extinction_method none
_refine_ls_goodness_of_fit_ref 0.991
_refine_ls_hydrogen_treatment mixed
_refine_ls_matrix_type full
_refine_ls_number_parameters 307
_refine_ls_number_reflns 5897
_refine_ls_number_restraints 0
_refine_ls_restrained_S_all 0.991
_refine_ls_R_factor_all 0.0296
_refine_ls_R_factor_gt 0.0267
_refine_ls_shift/su_max 0.001
_refine_ls_shift/su_mean 0.000
_refine_ls_structure_factor_coef Fsqd
_refine_ls_weighting_details 'calc w=1/[\s^2^(Fo^2^)+(0.0537P)^2^+1.2447P] where P=(Fo^2^+2Fc^2^)/3'
_refine_ls_weighting_scheme calc
_refine_ls_wR_factor_gt 0.0728
_refine_ls_wR_factor_ref 0.0753
_reflns_number_gt 5439
_reflns_number_total 5897
_reflns_threshold_expression >2sigma(I)
_cod_data_source_file c8nj03706j2.cif
_cod_data_source_block 2017-10-13-2
_cod_depositor_comments
;
The following automatic conversions were performed:

'_symmetry_cell_setting' value 'Monoclinic' changed to 'monoclinic'
according to
/home/data/users/saulius/crontab/automatic-downloads/rss-feeds/RSC/lib/dictionaries/cif_core.dic
dictionary named 'cif_core.dic' version 2.4.2 from 2011-04-26.

'_exptl_absorpt_correction_type' value 'Multi-scan' changed to
'multi-scan' according to
/home/data/users/saulius/crontab/automatic-downloads/rss-feeds/RSC/lib/dictionaries/cif_core.dic
dictionary named 'cif_core.dic' version 2.4.2 from 2011-04-26.

Automatic conversion script
Id: cif_fix_values 4973 2017-02-22 13:04:09Z antanas 

 Adding full bibliography for 7057641--7057644.cif.
;
_cod_original_sg_symbol_H-M P2(1)/c
_cod_database_code 7057642

loop_
_symmetry_equiv_pos_as_xyz
'x, y, z'
'-x, y+1/2, -z+1/2'
'-x, -y, -z'
'x, -y-1/2, z-1/2'

loop_
_atom_site_label
_atom_site_type_symbol
_atom_site_fract_x
_atom_site_fract_y
_atom_site_fract_z
_atom_site_U_iso_or_equiv
_atom_site_adp_type
_atom_site_occupancy
_atom_site_symmetry_multiplicity
_atom_site_calc_flag
_atom_site_refinement_flags
Ru1 Ru 0.322151(11) 0.318842(17) 0.347933(12) 0.02482(6) Uani 1 1 d .
Ru2 Ru 0.144375(12) 0.255040(19) 0.279559(14) 0.03041(6) Uani 1 1 d .
Ru3 Ru 0.198938(14) 0.48545(2) 0.217562(15) 0.03477(7) Uani 1 1 d .
Br1 Br 0.46165(2) 0.26287(3) 0.59795(2) 0.04608(9) Uani 1 1 d .
C1 C 0.32917(16) 0.0195(2) 0.37556(17) 0.0295(5) Uani 1 1 d .
C7 C 0.34458(19) 0.0209(3) 0.22426(19) 0.0383(6) Uani 1 1 d .
H7A H 0.3798 0.1004 0.2310 0.046 Uiso 1 1 calc R
H7B H 0.3846 -0.0531 0.2538 0.046 Uiso 1 1 calc R
C5 C 0.41014(16) 0.1128(2) 0.52203(17) 0.0309(5) Uani 1 1 d .
C6 C 0.28057(15) 0.0416(2) 0.26978(16) 0.0279(4) Uani 1 1 d .
C12 C 0.36828(17) 0.4600(3) 0.43056(18) 0.0337(5) Uani 1 1 d .
C13 C 0.13095(18) 0.0999(3) 0.3456(2) 0.0389(6) Uani 1 1 d .
C11 C 0.41516(18) 0.3514(3) 0.31605(18) 0.0363(5) Uani 1 1 d .
C10 C 0.20588(18) -0.0572(3) 0.21371(19) 0.0373(5) Uani 1 1 d .
H10A H 0.2235 -0.1476 0.2357 0.045 Uiso 1 1 calc R
H10B H 0.1518 -0.0356 0.2189 0.045 Uiso 1 1 calc R
C4 C 0.4230(2) -0.0088(3) 0.5674(2) 0.0416(6) Uani 1 1 d .
H4 H 0.4543 -0.0149 0.6326 0.050 Uiso 1 1 calc R
C14 C 0.0474(2) 0.2221(4) 0.1557(2) 0.0514(8) Uani 1 1 d .
C8 C 0.2854(2) -0.0085(3) 0.1205(2) 0.0504(7) Uani 1 1 d .
H8A H 0.3085 -0.0836 0.0997 0.060 Uiso 1 1 calc R
H8B H 0.2826 0.0682 0.0821 0.060 Uiso 1 1 calc R
C9 C 0.1925(2) -0.0407(4) 0.1126(2) 0.0550(8) Uani 1 1 d .
H9A H 0.1511 0.0312 0.0815 0.066 Uiso 1 1 calc R
H9B H 0.1693 -0.1221 0.0770 0.066 Uiso 1 1 calc R
C19 C 0.1920(2) 0.5758(3) 0.3224(2) 0.0474(7) Uani 1 1 d .
C2 C 0.3416(2) -0.1059(3) 0.4166(2) 0.0411(6) Uani 1 1 d .
H2 H 0.3184 -0.1806 0.3789 0.049 Uiso 1 1 calc R
C3 C 0.3882(2) -0.1203(3) 0.5131(2) 0.0469(7) Uani 1 1 d .
H3 H 0.3959 -0.2040 0.5408 0.056 Uiso 1 1 calc R
C18 C 0.0905(2) 0.5695(4) 0.1284(3) 0.0569(8) Uani 1 1 d .
C16 C 0.2878(2) 0.5997(3) 0.2100(2) 0.0442(6) Uani 1 1 d .
C17 C 0.2020(2) 0.3625(3) 0.1235(2) 0.0519(7) Uani 1 1 d .
C15 C 0.0706(2) 0.3584(3) 0.3142(3) 0.0497(7) Uani 1 1 d .
N1 N 0.36436(12) 0.13007(19) 0.42903(13) 0.0264(4) Uani 1 1 d .
O3 O 0.39606(16) 0.5514(2) 0.47808(15) 0.0509(5) Uani 1 1 d .
O2 O 0.47202(16) 0.3798(3) 0.29892(18) 0.0631(7) Uani 1 1 d .
O4 O 0.1209(2) 0.0139(2) 0.3854(2) 0.0657(7) Uani 1 1 d .
O7 O 0.3416(2) 0.6625(3) 0.2054(2) 0.0684(7) Uani 1 1 d .
O6 O 0.02616(19) 0.4185(3) 0.3374(3) 0.0814(9) Uani 1 1 d .
O10 O 0.1874(2) 0.6324(3) 0.3818(2) 0.0721(7) Uani 1 1 d .
O5 O -0.0097(2) 0.2053(4) 0.0854(2) 0.0889(11) Uani 1 1 d .
O1 O 0.24727(11) 0.17416(15) 0.25083(11) 0.0278(3) Uani 1 1 d .
O8 O 0.2030(3) 0.2999(3) 0.06528(18) 0.0843(10) Uani 1 1 d .
O9 O 0.0288(2) 0.6228(4) 0.0774(3) 0.0979(12) Uani 1 1 d .

loop_
_atom_site_aniso_label
_atom_site_aniso_U_11
_atom_site_aniso_U_22
_atom_site_aniso_U_33
_atom_site_aniso_U_23
_atom_site_aniso_U_13
_atom_site_aniso_U_12
Ru1 0.02604(10) 0.02302(10) 0.02573(10) -0.00090(6) 0.01182(7) -0.00212(6)
Ru2 0.02508(10) 0.02969(11) 0.03550(12) 0.00279(7) 0.01259(8) -0.00018(7)
Ru3 0.03788(12) 0.02852(11) 0.03703(12) 0.00758(7) 0.01584(9) 0.00296(7)
Br1 0.05556(18) 0.04288(16) 0.02998(14) -0.00473(10) 0.01014(13) -0.00389(12)
C1 0.0306(11) 0.0266(10) 0.0329(11) -0.0006(9) 0.0155(9) -0.0003(8)
C7 0.0421(13) 0.0368(13) 0.0424(14) -0.0065(11) 0.0246(12) -0.0015(11)
C5 0.0305(11) 0.0332(11) 0.0298(11) 0.0004(9) 0.0139(9) 0.0018(9)
C6 0.0300(10) 0.0244(10) 0.0299(11) -0.0039(8) 0.0138(9) -0.0024(8)
C12 0.0373(12) 0.0316(11) 0.0362(12) -0.0005(10) 0.0200(10) -0.0035(10)
C13 0.0394(13) 0.0378(13) 0.0462(14) -0.0011(11) 0.0252(12) -0.0024(11)
C11 0.0390(13) 0.0395(13) 0.0314(12) -0.0052(10) 0.0166(10) -0.0066(11)
C10 0.0385(13) 0.0311(12) 0.0411(14) -0.0092(10) 0.0166(11) -0.0082(10)
C4 0.0480(15) 0.0394(14) 0.0357(13) 0.0080(11) 0.0172(12) 0.0048(11)
C14 0.0396(15) 0.0559(18) 0.0498(18) 0.0100(14) 0.0117(14) -0.0095(13)
C8 0.0638(19) 0.0548(18) 0.0394(15) -0.0103(13) 0.0290(14) -0.0030(15)
C9 0.0572(18) 0.064(2) 0.0353(14) -0.0165(14) 0.0129(13) -0.0168(16)
C19 0.0490(16) 0.0372(14) 0.0606(18) 0.0019(13) 0.0283(15) 0.0004(12)
C2 0.0507(15) 0.0264(11) 0.0438(14) -0.0010(10) 0.0188(12) -0.0029(11)
C3 0.0607(18) 0.0313(13) 0.0471(16) 0.0101(11) 0.0224(14) 0.0052(12)
C18 0.0505(17) 0.0584(19) 0.062(2) 0.0226(16) 0.0248(16) 0.0109(15)
C16 0.0532(16) 0.0343(13) 0.0503(16) 0.0003(12) 0.0277(14) 0.0002(12)
C17 0.070(2) 0.0417(15) 0.0394(15) 0.0125(12) 0.0201(14) 0.0025(14)
C15 0.0375(14) 0.0429(15) 0.070(2) 0.0034(14) 0.0249(14) 0.0031(12)
N1 0.0254(9) 0.0269(9) 0.0283(9) 0.0003(7) 0.0131(7) -0.0002(7)
O3 0.0650(14) 0.0356(10) 0.0514(12) -0.0149(9) 0.0253(11) -0.0121(10)
O2 0.0511(13) 0.0909(19) 0.0633(15) -0.0139(13) 0.0399(12) -0.0234(13)
O4 0.0879(19) 0.0494(13) 0.0798(17) 0.0131(12) 0.0554(16) -0.0050(12)
O7 0.0746(17) 0.0551(14) 0.094(2) -0.0080(13) 0.0543(16) -0.0185(13)
O6 0.0632(16) 0.0733(18) 0.130(3) -0.0049(18) 0.0628(18) 0.0167(14)
O10 0.091(2) 0.0611(15) 0.0855(19) -0.0166(14) 0.0587(17) -0.0030(14)
O5 0.0637(17) 0.109(2) 0.0539(16) 0.0129(16) -0.0102(14) -0.0313(17)
O1 0.0277(8) 0.0265(8) 0.0272(8) -0.0013(6) 0.0105(6) -0.0008(6)
O8 0.153(3) 0.0606(16) 0.0441(14) 0.0020(12) 0.0479(18) 0.0142(17)
O9 0.0598(17) 0.119(3) 0.102(2) 0.061(2) 0.0237(17) 0.0346(18)

loop_
_atom_type_symbol
_atom_type_description
_atom_type_scat_dispersion_real
_atom_type_scat_dispersion_imag
_atom_type_scat_source
C C 0.0033 0.0016 'International Tables Vol C Tables 4.2.6.8 and 6.1.1.4'
H H 0.0000 0.0000 'International Tables Vol C Tables 4.2.6.8 and 6.1.1.4'
N N 0.0061 0.0033 'International Tables Vol C Tables 4.2.6.8 and 6.1.1.4'
O O 0.0106 0.0060 'International Tables Vol C Tables 4.2.6.8 and 6.1.1.4'
Br Br -0.2901 2.4595 'International Tables Vol C Tables 4.2.6.8 and 6.1.1.4'
Ru Ru -1.2594 0.8363 'International Tables Vol C Tables 4.2.6.8 and 6.1.1.4'

loop_
_geom_angle_atom_site_label_1
_geom_angle_atom_site_label_2
_geom_angle_atom_site_label_3
_geom_angle
C12 Ru1 C11 85.46(11)
C12 Ru1 O1 169.33(9)
C11 Ru1 O1 102.90(9)
C12 Ru1 N1 108.61(9)
C11 Ru1 N1 102.52(10)
O1 Ru1 N1 76.36(7)
C12 Ru1 Ru3 90.19(8)
C11 Ru1 Ru3 97.34(9)
O1 Ru1 Ru3 82.24(4)
N1 Ru1 Ru3 153.48(5)
C12 Ru1 Ru2 119.70(8)
C11 Ru1 Ru2 145.11(8)
O1 Ru1 Ru2 49.91(5)
N1 Ru1 Ru2 92.26(5)
Ru3 Ru1 Ru2 61.712(8)
C15 Ru2 C14 91.52(15)
C15 Ru2 C13 92.16(13)
C14 Ru2 C13 99.35(13)
C15 Ru2 O1 167.42(11)
C14 Ru2 O1 96.42(12)
C13 Ru2 O1 96.15(9)
C15 Ru2 Ru1 119.61(10)
C14 Ru2 Ru1 135.27(10)
C13 Ru2 Ru1 109.75(8)
O1 Ru2 Ru1 48.45(4)
C15 Ru2 Ru3 90.28(10)
C14 Ru2 Ru3 92.45(10)
C13 Ru2 Ru3 167.87(8)
O1 Ru2 Ru3 79.66(4)
Ru1 Ru2 Ru3 59.012(7)
C16 Ru3 C18 101.29(14)
C16 Ru3 C19 96.66(13)
C18 Ru3 C19 91.54(15)
C16 Ru3 C17 92.71(14)
C18 Ru3 C17 93.06(16)
C19 Ru3 C17 168.55(13)
C16 Ru3 Ru1 93.83(9)
C18 Ru3 Ru1 164.87(11)
C19 Ru3 Ru1 87.24(9)
C17 Ru3 Ru1 85.58(9)
C16 Ru3 Ru2 152.88(9)
C18 Ru3 Ru2 105.60(11)
C19 Ru3 Ru2 86.21(9)
C17 Ru3 Ru2 82.46(9)
Ru1 Ru3 Ru2 59.276(8)
N1 C1 C2 121.0(2)
N1 C1 C6 116.0(2)
C2 C1 C6 123.0(2)
C8 C7 C6 106.0(2)
N1 C5 C4 124.6(2)
N1 C5 Br1 118.46(18)
C4 C5 Br1 116.98(19)
O1 C6 C1 109.71(18)
O1 C6 C10 109.94(19)
C1 C6 C10 116.4(2)
O1 C6 C7 108.34(19)
C1 C6 C7 110.6(2)
C10 C6 C7 101.44(19)
O3 C12 Ru1 176.7(2)
O4 C13 Ru2 176.7(3)
O2 C11 Ru1 175.3(3)
C9 C10 C6 103.9(2)
C3 C4 C5 118.0(3)
O5 C14 Ru2 178.1(4)
C7 C8 C9 106.1(2)
C10 C9 C8 105.4(2)
O10 C19 Ru3 177.7(3)
C3 C2 C1 120.4(3)
C4 C3 C2 118.8(3)
O9 C18 Ru3 177.5(4)
O7 C16 Ru3 177.4(3)
O8 C17 Ru3 174.7(3)
O6 C15 Ru2 177.9(3)
C5 N1 C1 117.3(2)
C5 N1 Ru1 128.87(16)
C1 N1 Ru1 113.43(15)
C6 O1 Ru1 116.50(13)
C6 O1 Ru2 126.18(14)
Ru1 O1 Ru2 81.64(6)

loop_
_geom_bond_atom_site_label_1
_geom_bond_atom_site_label_2
_geom_bond_distance
Ru1 C12 1.849(3)
Ru1 C11 1.867(3)
Ru1 O1 2.0821(16)
Ru1 N1 2.2219(19)
Ru1 Ru3 2.7448(3)
Ru1 Ru2 2.7524(3)
Ru2 C15 1.871(3)
Ru2 C14 1.940(3)
Ru2 C13 1.944(3)
Ru2 O1 2.1283(17)
Ru2 Ru3 2.8194(3)
Ru3 C16 1.923(3)
Ru3 C18 1.930(3)
Ru3 C19 1.941(3)
Ru3 C17 1.953(4)
Br1 C5 1.881(2)
C1 N1 1.362(3)
C1 C2 1.390(3)
C1 C6 1.519(3)
C7 C8 1.524(4)
C7 C6 1.548(3)
C5 N1 1.336(3)
C5 C4 1.384(4)
C6 O1 1.423(3)
C6 C10 1.533(3)
C12 O3 1.147(3)
C13 O4 1.125(4)
C11 O2 1.136(3)
C10 C9 1.524(4)
C4 C3 1.374(4)
C14 O5 1.112(4)
C8 C9 1.538(5)
C19 O10 1.131(4)
C2 C3 1.380(4)
C18 O9 1.125(4)
C16 O7 1.129(4)
C17 O8 1.123(4)
C15 O6 1.139(4)
